data_7719684
loop_
_publ_author_name
'Durigon, Daniele C.'
'Ribeiro, Ronny R.'
'Espindola-Moreno, Olivia'
'Le&#xf3;n, Ignacio E'
'Poneti, Giordano'
'Bortoluzzi, Adailton J.'
'Peralta, Rosely A.'

_publ_section_title
;
 Structural influences on the oxidation and anticancer activities of
 dicopper(II) complexes containing different selenium and sulfur ligands.
;
_journal_issue 47
_journal_name_full 'Dalton transactions (Cambridge, England : 2003)'
_journal_page_first 17495
_journal_page_last 17506
_journal_paper_doi 10.1039/d5dt01324k
_journal_volume 54
_journal_year 2025
_chemical_formula_moiety
;
C35 H36 Cu2 N5 O5 S Se, Cl O4, C H3 O, 1.25(H2 O) 
;
_chemical_formula_sum 'C36 H42.5 Cl Cu2 N5 O11.25 S Se'
_chemical_formula_weight 998.80
_space_group_crystal_system triclinic
_space_group_IT_number 2
_space_group_name_Hall '-P 1'
_space_group_name_H-M_alt 'P -1'
_atom_sites_solution_hydrogens mixed
_atom_sites_solution_primary 'dual space'
_atom_sites_solution_secondary difmap
_audit_creation_method SHELXL-2019/3
_audit_update_record
;
2025-04-24 deposited with the CCDC.	2025-10-22 downloaded from the CCDC.
;
_cell_angle_alpha 108.0040(10)
_cell_angle_beta 105.8680(10)
_cell_angle_gamma 99.7990(10)
_cell_formula_units_Z 2
_cell_length_a 10.5206(7)
_cell_length_b 13.5021(10)
_cell_length_c 15.8176(11)
_cell_measurement_reflns_used 9877
_cell_measurement_temperature 150(2)
_cell_measurement_theta_max 33.10
_cell_measurement_theta_min 2.28
_cell_volume 1974.2(2)
_computing_cell_refinement 'Bruker SAINT'
_computing_data_collection 'Bruker APEX2'
_computing_data_reduction 'Bruker SAINT'
_computing_molecular_graphics 'PLATON (Spek, 2009)'
_computing_publication_material 'SHELXL-2019/3 (Sheldrick, 2008)'
_computing_structure_refinement 'SHELXL-2019/3 (Sheldrick, 2008)'
_computing_structure_solution 'SHELXT 2014/5 (Sheldrick, 2015)'
_diffrn_ambient_temperature 150(2)
_diffrn_measured_fraction_theta_full 1.000
_diffrn_measured_fraction_theta_max 0.999
_diffrn_measurement_device_type 'Bruker APEX-II CCD'
_diffrn_measurement_method '\f and \w scans'
_diffrn_radiation_monochromator graphite
_diffrn_radiation_source 'fine-focus sealed tube'
_diffrn_radiation_type MoK\a
_diffrn_radiation_wavelength 0.71073
_diffrn_reflns_av_R_equivalents 0.0351
_diffrn_reflns_av_unetI/netI 0.0461
_diffrn_reflns_Laue_measured_fraction_full 1.000
_diffrn_reflns_Laue_measured_fraction_max 0.999
_diffrn_reflns_limit_h_max 16
_diffrn_reflns_limit_h_min -16
_diffrn_reflns_limit_k_max 20
_diffrn_reflns_limit_k_min -20
_diffrn_reflns_limit_l_max 24
_diffrn_reflns_limit_l_min -23
_diffrn_reflns_number 43583
_diffrn_reflns_point_group_measured_fraction_full 1.000
_diffrn_reflns_point_group_measured_fraction_max 0.999
_diffrn_reflns_theta_full 25.242
_diffrn_reflns_theta_max 33.159
_diffrn_reflns_theta_min 1.444
_exptl_absorpt_coefficient_mu 2.187
_exptl_absorpt_correction_T_max 0.7460
_exptl_absorpt_correction_T_min 0.6676
_exptl_absorpt_correction_type multi-scan
_exptl_absorpt_process_details
;
 SADABS 2016/2: Krause, L., Herbst-Irmer, R., Sheldrick G.M. & Stalke D.,
 J. Appl. Cryst. 48 (2015) 3-10
;
_exptl_crystal_colour green
_exptl_crystal_density_diffrn 1.680
_exptl_crystal_description plate
_exptl_crystal_F_000 1017
_exptl_crystal_size_max 0.360
_exptl_crystal_size_mid 0.360
_exptl_crystal_size_min 0.100
_refine_diff_density_max 2.660
_refine_diff_density_min -1.259
_refine_diff_density_rms 0.125
_refine_ls_extinction_method none
_refine_ls_goodness_of_fit_ref 1.026
_refine_ls_hydrogen_treatment mixed
_refine_ls_matrix_type full
_refine_ls_number_parameters 523
_refine_ls_number_reflns 15050
_refine_ls_number_restraints 117
_refine_ls_restrained_S_all 1.033
_refine_ls_R_factor_all 0.0781
_refine_ls_R_factor_gt 0.0471
_refine_ls_shift/su_max 0.001
_refine_ls_shift/su_mean 0.000
_refine_ls_structure_factor_coef Fsqd
_refine_ls_weighting_details 'w=1/[\s^2^(Fo^2^)+(0.0520P)^2^+4.1467P] where P=(Fo^2^+2Fc^2^)/3'
_refine_ls_weighting_scheme calc
_refine_ls_wR_factor_gt 0.1083
_refine_ls_wR_factor_ref 0.1249
_reflns_Friedel_coverage 0.000
_reflns_number_gt 10991
_reflns_number_total 15050
_reflns_threshold_expression 'I > 2\s(I)'
_cod_data_source_file d5dt01324k2.cif
_cod_data_source_block Complex4
_cod_depositor_comments
;
The following automatic conversions were performed:

data item '_atom_sites_solution_secondary' value 'diffmap' was
changed to 'difmap'.

Automatic conversion script
Id: cif_fix_values 8170 2020-07-09 18:12:32Z antanas 

 Adding full bibliography for 7719682--7719686.cif.
;
_cod_original_formula_sum 'C36 H42.50 Cl Cu2 N5 O11.25 S Se'
_cod_database_code 7719684
_shelx_shelxl_version_number 2019/3
_shelx_space_group_comment
;
The symmetry employed for this shelxl refinement is uniquely defined
by the following loop, which should always be used as a source of
symmetry information in preference to the above space-group names.
They are only intended as comments.
;
_shelx_estimated_absorpt_t_min 0.507
_shelx_estimated_absorpt_t_max 0.811

loop_
_space_group_symop_operation_xyz
'x, y, z'
'-x, -y, -z'

loop_
_atom_site_label
_atom_site_type_symbol
_atom_site_fract_x
_atom_site_fract_y
_atom_site_fract_z
_atom_site_U_iso_or_equiv
_atom_site_adp_type
_atom_site_occupancy
_atom_site_site_symmetry_order
_atom_site_calc_flag
_atom_site_refinement_flags_posn
_atom_site_refinement_flags_adp
_atom_site_refinement_flags_occupancy
_atom_site_disorder_assembly
_atom_site_disorder_group
Cu1 Cu 0.46233(3) 0.38779(2) 0.87985(2) 0.01329(6) Uani 1 1 d . . . . .
Cu2 Cu 0.27620(3) 0.32688(3) 0.62669(2) 0.01359(7) Uani 1 1 d . . . . .
O10 O 0.42594(18) 0.31462(15) 0.72199(12) 0.0145(3) Uani 1 1 d . . . . .
S1 S 0.26457(6) 0.49584(5) 0.78457(4) 0.01478(11) Uani 1 1 d . . . . .
O1 O 0.36691(19) 0.49859(15) 0.87408(13) 0.0166(3) Uani 1 1 d . . . . .
O2 O 0.19136(19) 0.37906(15) 0.72369(13) 0.0174(3) Uani 1 1 d . . . . .
O3 O 0.1683(2) 0.55360(19) 0.81103(15) 0.0272(5) Uani 1 1 d . . . . .
O4 O 0.3386(2) 0.54187(18) 0.73330(15) 0.0266(4) Uani 1 1 d . . . . .
N1 N 0.5704(2) 0.28496(17) 0.91035(15) 0.0149(4) Uani 1 1 d . . . . .
C2 C 0.5360(3) 0.1880(2) 0.82049(17) 0.0160(4) Uani 1 1 d . . . . .
H2A H 0.575566 0.131734 0.836132 0.019 Uiso 1 1 calc R U . . .
H2B H 0.434803 0.157278 0.791539 0.019 Uiso 1 1 calc R U . . .
C3 C 0.5272(3) 0.3728(2) 0.58730(19) 0.0182(5) Uani 1 1 d . . . . .
H3A H 0.542670 0.446184 0.633908 0.022 Uiso 1 1 calc R U . . .
H3B H 0.575760 0.380478 0.543167 0.022 Uiso 1 1 calc R U . . .
N2 N 0.3767(2) 0.32469(17) 0.53265(15) 0.0156(4) Uani 1 1 d . . . . .
C11 C 0.5903(3) 0.2168(2) 0.75010(17) 0.0147(4) Uani 1 1 d . . . . .
C12 C 0.5316(2) 0.27997(19) 0.70323(16) 0.0134(4) Uani 1 1 d . . . . .
C13 C 0.5875(3) 0.3056(2) 0.63867(17) 0.0153(4) Uani 1 1 d . . . . .
C14 C 0.6981(3) 0.2696(2) 0.62285(19) 0.0179(5) Uani 1 1 d . . . . .
H14 H 0.733886 0.287495 0.578777 0.021 Uiso 1 1 calc R U . . .
C15 C 0.7586(3) 0.2077(2) 0.66998(18) 0.0174(5) Uani 1 1 d . . . . .
C16 C 0.7012(3) 0.1811(2) 0.73245(18) 0.0167(4) Uani 1 1 d . . . . .
H16 H 0.738535 0.137503 0.763987 0.020 Uiso 1 1 calc R U . . .
C17 C 0.8816(3) 0.1722(2) 0.6554(2) 0.0224(5) Uani 1 1 d . . . . .
H17A H 0.964403 0.233794 0.689941 0.034 Uiso 1 1 d R U . . .
H17B H 0.868416 0.145695 0.587631 0.034 Uiso 1 1 d R U . . .
H17C H 0.892203 0.114029 0.679134 0.034 Uiso 1 1 d R U . . .
C20 C 0.7194(3) 0.3436(2) 0.94997(17) 0.0168(4) Uani 1 1 d . . . . .
H20A H 0.773453 0.291633 0.934569 0.020 Uiso 1 1 calc R U . . .
H20B H 0.749002 0.378346 1.019838 0.020 Uiso 1 1 calc R U . . .
C21 C 0.7457(3) 0.4286(2) 0.90885(17) 0.0161(4) Uani 1 1 d . . . . .
N22 N 0.6432(2) 0.47492(17) 0.88984(15) 0.0150(4) Uani 1 1 d . . . . .
C23 C 0.6596(3) 0.5550(2) 0.85629(19) 0.0186(5) Uani 1 1 d . . . . .
H23 H 0.586967 0.587295 0.842845 0.022 Uiso 1 1 calc R U . . .
C24 C 0.7792(3) 0.5913(2) 0.8409(2) 0.0243(5) Uani 1 1 d . . . . .
H24 H 0.789424 0.648879 0.818591 0.029 Uiso 1 1 calc R U . . .
C25 C 0.8841(3) 0.5421(3) 0.8586(2) 0.0270(6) Uani 1 1 d . . . . .
H25 H 0.966337 0.564542 0.847270 0.032 Uiso 1 1 calc R U . . .
C26 C 0.8670(3) 0.4601(2) 0.8930(2) 0.0221(5) Uani 1 1 d . . . . .
H26 H 0.937664 0.425707 0.905741 0.027 Uiso 1 1 calc R U . . .
C30 C 0.5226(3) 0.2480(2) 0.97843(19) 0.0194(5) Uani 1 1 d . . . . .
H30A H 0.572221 0.301920 1.043733 0.023 Uiso 1 1 calc R U . . .
H30B H 0.542033 0.178092 0.975663 0.023 Uiso 1 1 calc R U . . .
C31 C 0.3706(3) 0.2347(2) 0.95342(18) 0.0190(5) Uani 1 1 d . . . . .
N32 N 0.3207(2) 0.29830(18) 0.90933(16) 0.0179(4) Uani 1 1 d . . . . .
C33 C 0.1869(3) 0.2941(2) 0.8881(2) 0.0232(5) Uani 1 1 d . . . . .
H33 H 0.152306 0.339111 0.857211 0.028 Uiso 1 1 calc R U . . .
C34 C 0.0977(3) 0.2262(3) 0.9098(2) 0.0289(6) Uani 1 1 d . . . . .
H34 H 0.003152 0.224130 0.893408 0.035 Uiso 1 1 calc R U . . .
C35 C 0.1481(4) 0.1614(3) 0.9556(2) 0.0324(7) Uani 1 1 d . . . . .
H35 H 0.088881 0.114685 0.971688 0.039 Uiso 1 1 calc R U . . .
C36 C 0.2860(3) 0.1656(2) 0.9777(2) 0.0270(6) Uani 1 1 d . . . . .
H36 H 0.322651 0.121657 1.009156 0.032 Uiso 1 1 calc R U . . .
C50 C 0.3446(3) 0.2158(2) 0.45621(18) 0.0200(5) Uani 1 1 d . . . . .
H50A H 0.418144 0.217059 0.428357 0.024 Uiso 1 1 calc R U . . .
H50B H 0.257641 0.204805 0.405566 0.024 Uiso 1 1 calc R U . . .
C51 C 0.3303(3) 0.1187(2) 0.4856(2) 0.0209(5) Uani 1 1 d . . . . .
H51A H 0.415632 0.128617 0.537087 0.025 Uiso 1 1 calc R U . . .
H51B H 0.316957 0.052349 0.431017 0.025 Uiso 1 1 calc R U . . .
Se1 Se 0.17283(3) 0.10157(2) 0.52945(2) 0.02041(6) Uani 1 1 d . . . . .
C52 C 0.2305(3) 0.0264(2) 0.61137(19) 0.0198(5) Uani 1 1 d . . . . .
C53 C 0.3287(3) -0.0302(2) 0.6050(2) 0.0274(6) Uani 1 1 d . . . . .
H53 H 0.373467 -0.030514 0.560343 0.033 Uiso 1 1 calc R U . . .
C54 C 0.3606(4) -0.0863(3) 0.6648(3) 0.0361(7) Uani 1 1 d . . . . .
H54 H 0.429237 -0.123464 0.661729 0.043 Uiso 1 1 calc R U . . .
C55 C 0.2941(4) -0.0886(3) 0.7283(3) 0.0397(8) Uani 1 1 d . . . . .
H55 H 0.316153 -0.127676 0.768354 0.048 Uiso 1 1 calc R U . . .
C56 C 0.1949(4) -0.0338(3) 0.7335(3) 0.0359(7) Uani 1 1 d . . . . .
H56 H 0.148072 -0.035979 0.776724 0.043 Uiso 1 1 calc R U . . .
C57 C 0.1638(3) 0.0243(3) 0.6757(2) 0.0275(6) Uani 1 1 d . . . . .
H57 H 0.096783 0.062860 0.680163 0.033 Uiso 1 1 calc R U . . .
C40 C 0.3265(3) 0.3982(2) 0.4862(2) 0.0211(5) Uani 1 1 d . . . . .
H40A H 0.346815 0.384787 0.426806 0.025 Uiso 1 1 calc R U . . .
H40B H 0.374267 0.474678 0.528763 0.025 Uiso 1 1 calc R U . . .
C41 C 0.1741(3) 0.3782(2) 0.46467(19) 0.0191(5) Uani 1 1 d . . . . .
N42 N 0.1303(2) 0.35068(19) 0.52897(15) 0.0176(4) Uani 1 1 d . . . . .
C43 C -0.0032(3) 0.3363(2) 0.5196(2) 0.0241(5) Uani 1 1 d . . . . .
H43 H -0.033614 0.317549 0.565389 0.029 Uiso 1 1 calc R U . . .
C44 C -0.0980(3) 0.3478(3) 0.4454(2) 0.0289(6) Uani 1 1 d . . . . .
H44 H -0.191850 0.337218 0.440199 0.035 Uiso 1 1 calc R U . . .
C45 C -0.0523(3) 0.3752(3) 0.3786(2) 0.0301(6) Uani 1 1 d . . . . .
H45 H -0.115113 0.383179 0.326814 0.036 Uiso 1 1 calc R U . . .
C46 C 0.0847(3) 0.3907(3) 0.3883(2) 0.0276(6) Uani 1 1 d . . . . .
H46 H 0.117465 0.409697 0.343508 0.033 Uiso 1 1 calc R U . . .
Cl1 Cl 0.79740(10) 0.90165(7) 0.80014(6) 0.03711(19) Uani 1 1 d D . . . .
O1P O 0.8731(3) 0.9551(2) 0.89942(17) 0.0477(7) Uani 1 1 d D . . . .
O2P O 0.8160(8) 0.9670(5) 0.7492(5) 0.0621(9) Uani 0.570(5) 1 d D U P A 1
O3P O 0.6558(6) 0.8635(5) 0.7894(4) 0.0621(9) Uani 0.570(5) 1 d D U P A 1
O4P O 0.8448(8) 0.8045(5) 0.7635(5) 0.0621(9) Uani 0.570(5) 1 d D U P A 1
O2P' O 0.8718(9) 0.9603(7) 0.7553(6) 0.0621(9) Uani 0.430(5) 1 d D U P A 2
O3P' O 0.6635(8) 0.9210(6) 0.7771(5) 0.0621(9) Uani 0.430(5) 1 d D U P A 2
O4P' O 0.7846(10) 0.7928(6) 0.7670(6) 0.0621(9) Uani 0.430(5) 1 d D U P A 2
O1W O 0.4669(3) 0.6634(2) 0.6525(2) 0.0458(7) Uani 1 1 d . . . . .
H1WA H 0.426000 0.640170 0.683317 0.052(14) Uiso 1 1 d R . . . .
O2W O 0.495(2) 0.026(2) 0.0524(19) 0.123(9) Uani 0.25 1 d . . P . .
C1S C 0.8494(6) 0.1737(5) 1.0843(4) 0.0641(13) Uani 1 1 d . . . . .
H1S1 H 0.935198 0.227727 1.098626 0.096 Uiso 1 1 calc R U . . .
H1S2 H 0.870417 0.115993 1.106193 0.096 Uiso 1 1 calc R U . . .
H1S3 H 0.792072 0.208417 1.116544 0.096 Uiso 1 1 calc R U . . .
O1S O 0.7782(7) 0.1292(5) 0.9859(4) 0.144(3) Uani 1 1 d . . . . .

loop_
_atom_site_aniso_label
_atom_site_aniso_U_11
_atom_site_aniso_U_22
_atom_site_aniso_U_33
_atom_site_aniso_U_23
_atom_site_aniso_U_13
_atom_site_aniso_U_12
Cu1 0.01429(14) 0.01485(14) 0.01326(13) 0.00632(11) 0.00697(11) 0.00478(11)
Cu2 0.01523(14) 0.01714(14) 0.01018(13) 0.00585(11) 0.00532(11) 0.00606(11)
O10 0.0151(8) 0.0199(8) 0.0105(7) 0.0060(6) 0.0054(6) 0.0079(7)
S1 0.0161(3) 0.0177(3) 0.0141(3) 0.0070(2) 0.0079(2) 0.0073(2)
O1 0.0175(8) 0.0164(8) 0.0155(8) 0.0043(7) 0.0056(7) 0.0073(7)
O2 0.0162(8) 0.0210(9) 0.0137(8) 0.0055(7) 0.0065(7) 0.0019(7)
O3 0.0282(11) 0.0369(12) 0.0208(10) 0.0079(9) 0.0101(8) 0.0224(10)
O4 0.0308(11) 0.0275(11) 0.0256(10) 0.0162(9) 0.0122(9) 0.0026(9)
N1 0.0187(10) 0.0151(9) 0.0124(9) 0.0062(7) 0.0062(8) 0.0051(8)
C2 0.0193(11) 0.0149(10) 0.0137(10) 0.0051(8) 0.0059(9) 0.0043(9)
C3 0.0183(11) 0.0193(12) 0.0193(12) 0.0092(10) 0.0088(10) 0.0037(9)
N2 0.0201(10) 0.0149(9) 0.0130(9) 0.0056(7) 0.0066(8) 0.0059(8)
C11 0.0166(11) 0.0141(10) 0.0124(10) 0.0035(8) 0.0054(9) 0.0037(9)
C12 0.0141(10) 0.0132(10) 0.0114(10) 0.0030(8) 0.0048(8) 0.0027(8)
C13 0.0143(10) 0.0167(11) 0.0141(10) 0.0054(9) 0.0048(9) 0.0034(9)
C14 0.0163(11) 0.0206(12) 0.0180(11) 0.0070(9) 0.0086(9) 0.0044(9)
C15 0.0148(11) 0.0180(11) 0.0165(11) 0.0020(9) 0.0058(9) 0.0049(9)
C16 0.0170(11) 0.0161(11) 0.0154(11) 0.0039(9) 0.0049(9) 0.0059(9)
C17 0.0192(12) 0.0238(13) 0.0262(13) 0.0076(11) 0.0110(11) 0.0094(10)
C20 0.0173(11) 0.0214(12) 0.0120(10) 0.0067(9) 0.0035(9) 0.0075(9)
C21 0.0150(11) 0.0175(11) 0.0126(10) 0.0032(9) 0.0033(9) 0.0038(9)
N22 0.0146(9) 0.0157(9) 0.0133(9) 0.0036(7) 0.0050(7) 0.0036(8)
C23 0.0178(11) 0.0190(12) 0.0188(12) 0.0067(9) 0.0071(9) 0.0037(9)
C24 0.0215(13) 0.0235(13) 0.0298(14) 0.0130(11) 0.0114(11) 0.0013(11)
C25 0.0193(13) 0.0292(15) 0.0322(15) 0.0109(12) 0.0125(12) 0.0018(11)
C26 0.0147(11) 0.0253(13) 0.0243(13) 0.0070(11) 0.0068(10) 0.0045(10)
C30 0.0257(13) 0.0211(12) 0.0164(11) 0.0109(10) 0.0095(10) 0.0077(10)
C31 0.0265(13) 0.0187(12) 0.0140(11) 0.0070(9) 0.0100(10) 0.0052(10)
N32 0.0209(10) 0.0191(10) 0.0149(9) 0.0070(8) 0.0084(8) 0.0038(8)
C33 0.0210(13) 0.0298(14) 0.0221(13) 0.0125(11) 0.0109(11) 0.0047(11)
C34 0.0246(14) 0.0356(16) 0.0286(15) 0.0139(13) 0.0141(12) 0.0025(12)
C35 0.0356(17) 0.0307(16) 0.0350(17) 0.0163(14) 0.0201(14) -0.0009(13)
C36 0.0341(16) 0.0248(14) 0.0280(14) 0.0150(12) 0.0166(13) 0.0042(12)
C50 0.0265(13) 0.0207(12) 0.0145(11) 0.0056(9) 0.0103(10) 0.0077(10)
C51 0.0248(13) 0.0165(11) 0.0203(12) 0.0035(9) 0.0093(10) 0.0073(10)
Se1 0.02011(13) 0.01799(12) 0.02019(13) 0.00541(10) 0.00533(10) 0.00411(10)
C52 0.0208(12) 0.0160(11) 0.0190(12) 0.0040(9) 0.0056(10) 0.0027(10)
C53 0.0337(16) 0.0238(14) 0.0298(15) 0.0107(12) 0.0149(13) 0.0132(12)
C54 0.044(2) 0.0287(16) 0.0406(19) 0.0152(14) 0.0149(16) 0.0180(15)
C55 0.053(2) 0.0313(17) 0.0391(19) 0.0208(15) 0.0143(17) 0.0104(16)
C56 0.0406(19) 0.0364(18) 0.0326(17) 0.0184(15) 0.0141(15) 0.0034(15)
C57 0.0246(14) 0.0325(16) 0.0245(14) 0.0098(12) 0.0092(12) 0.0069(12)
C40 0.0277(14) 0.0249(13) 0.0190(12) 0.0143(10) 0.0118(11) 0.0106(11)
C41 0.0230(12) 0.0188(12) 0.0168(11) 0.0075(9) 0.0065(10) 0.0081(10)
N42 0.0187(10) 0.0204(10) 0.0140(9) 0.0072(8) 0.0044(8) 0.0070(8)
C43 0.0212(13) 0.0287(14) 0.0268(14) 0.0146(12) 0.0087(11) 0.0092(11)
C44 0.0216(14) 0.0312(15) 0.0312(16) 0.0126(13) 0.0030(12) 0.0093(12)
C45 0.0308(16) 0.0339(16) 0.0246(14) 0.0141(13) 0.0012(12) 0.0142(13)
C46 0.0357(16) 0.0332(16) 0.0209(13) 0.0170(12) 0.0090(12) 0.0153(13)
Cl1 0.0428(5) 0.0361(4) 0.0224(3) 0.0125(3) -0.0002(3) 0.0020(4)
O1P 0.0555(18) 0.0495(16) 0.0224(12) 0.0121(11) 0.0005(12) -0.0001(14)
O2P 0.082(3) 0.0460(13) 0.0455(13) 0.0199(11) 0.0051(17) 0.0103(17)
O3P 0.082(3) 0.0460(13) 0.0455(13) 0.0199(11) 0.0051(17) 0.0103(17)
O4P 0.082(3) 0.0460(13) 0.0455(13) 0.0199(11) 0.0051(17) 0.0103(17)
O2P' 0.082(3) 0.0460(13) 0.0455(13) 0.0199(11) 0.0051(17) 0.0103(17)
O3P' 0.082(3) 0.0460(13) 0.0455(13) 0.0199(11) 0.0051(17) 0.0103(17)
O4P' 0.082(3) 0.0460(13) 0.0455(13) 0.0199(11) 0.0051(17) 0.0103(17)
O1W 0.0642(19) 0.0389(14) 0.0396(14) 0.0180(12) 0.0312(14) -0.0002(13)
O2W 0.109(16) 0.14(2) 0.18(2) 0.12(2) 0.061(17) 0.061(15)
C1S 0.073(3) 0.063(3) 0.068(3) 0.036(3) 0.022(3) 0.031(3)
O1S 0.204(7) 0.137(5) 0.075(3) 0.017(3) 0.000(4) 0.133(5)

loop_
_atom_type_symbol
_atom_type_description
_atom_type_scat_dispersion_real
_atom_type_scat_dispersion_imag
_atom_type_scat_source
C C 0.0033 0.0016 'International Tables Vol C Tables 4.2.6.8 and 6.1.1.4'
H H 0.0000 0.0000 'International Tables Vol C Tables 4.2.6.8 and 6.1.1.4'
Cl Cl 0.1484 0.1585 'International Tables Vol C Tables 4.2.6.8 and 6.1.1.4'
Cu Cu 0.3201 1.2651 'International Tables Vol C Tables 4.2.6.8 and 6.1.1.4'
N N 0.0061 0.0033 'International Tables Vol C Tables 4.2.6.8 and 6.1.1.4'
O O 0.0106 0.0060 'International Tables Vol C Tables 4.2.6.8 and 6.1.1.4'
Se Se -0.0929 2.2259 'International Tables Vol C Tables 4.2.6.8 and 6.1.1.4'
S S 0.1246 0.1234 'International Tables Vol C Tables 4.2.6.8 and 6.1.1.4'

loop_
_geom_angle_atom_site_label_1
_geom_angle_atom_site_label_2
_geom_angle_atom_site_label_3
_geom_angle
_geom_angle_site_symmetry_1
_geom_angle_site_symmetry_3
_geom_angle_publ_flag
O1 Cu1 N22 95.85(8) . . y
O1 Cu1 N32 95.00(9) . . y
N22 Cu1 N32 160.98(9) . . y
O1 Cu1 N1 170.13(8) . . y
N22 Cu1 N1 84.03(9) . . y
N32 Cu1 N1 82.61(9) . . y
O1 Cu1 O10 96.54(7) . . y
N22 Cu1 O10 85.16(8) . . y
N32 Cu1 O10 109.04(8) . . y
N1 Cu1 O10 93.29(7) . . y
O10 Cu2 O2 89.50(7) . . y
O10 Cu2 N42 175.49(9) . . y
O2 Cu2 N42 91.31(8) . . y
O10 Cu2 N2 95.70(8) . . y
O2 Cu2 N2 161.48(8) . . y
N42 Cu2 N2 82.18(9) . . y
O10 Cu2 O4 89.21(7) . . y
O2 Cu2 O4 58.81(7) . . y
N42 Cu2 O4 87.43(8) . . y
N2 Cu2 O4 103.39(8) . . y
O10 Cu2 Se1 93.11(6) . . y
O2 Cu2 Se1 111.11(6) . . y
N42 Cu2 Se1 90.73(7) . . y
N2 Cu2 Se1 86.40(6) . . y
O4 Cu2 Se1 169.67(5) . . y
C12 O10 Cu2 122.86(15) . . ?
C12 O10 Cu1 113.25(14) . . ?
Cu2 O10 Cu1 122.85(8) . . y
O3 S1 O4 113.23(14) . . ?
O3 S1 O2 110.56(13) . . ?
O4 S1 O2 108.17(12) . . ?
O3 S1 O1 108.12(11) . . ?
O4 S1 O1 109.28(12) . . ?
O2 S1 O1 107.32(11) . . ?
S1 O1 Cu1 124.30(11) . . ?
S1 O2 Cu2 109.68(10) . . ?
S1 O4 Cu2 80.12(9) . . ?
C30 N1 C20 112.6(2) . . ?
C30 N1 C2 108.5(2) . . ?
C20 N1 C2 111.58(19) . . ?
C30 N1 Cu1 107.13(15) . . ?
C20 N1 Cu1 108.43(15) . . ?
C2 N1 Cu1 108.36(15) . . ?
C11 C2 N1 112.1(2) . . ?
C11 C2 H2A 109.2 . . ?
N1 C2 H2A 109.2 . . ?
C11 C2 H2B 109.2 . . ?
N1 C2 H2B 109.2 . . ?
H2A C2 H2B 107.9 . . ?
N2 C3 C13 112.8(2) . . ?
N2 C3 H3A 109.0 . . ?
C13 C3 H3A 109.0 . . ?
N2 C3 H3B 109.0 . . ?
C13 C3 H3B 109.0 . . ?
H3A C3 H3B 107.8 . . ?
C40 N2 C3 108.6(2) . . ?
C40 N2 C50 107.6(2) . . ?
C3 N2 C50 112.6(2) . . ?
C40 N2 Cu2 104.66(15) . . ?
C3 N2 Cu2 108.37(15) . . ?
C50 N2 Cu2 114.56(16) . . ?
C16 C11 C12 120.3(2) . . ?
C16 C11 C2 119.3(2) . . ?
C12 C11 C2 120.5(2) . . ?
O10 C12 C11 119.4(2) . . ?
O10 C12 C13 122.4(2) . . ?
C11 C12 C13 118.2(2) . . ?
C14 C13 C12 120.4(2) . . ?
C14 C13 C3 120.0(2) . . ?
C12 C13 C3 119.6(2) . . ?
C13 C14 C15 122.0(2) . . ?
C13 C14 H14 119.0 . . ?
C15 C14 H14 119.0 . . ?
C16 C15 C14 117.3(2) . . ?
C16 C15 C17 120.8(2) . . ?
C14 C15 C17 121.9(2) . . ?
C15 C16 C11 121.9(2) . . ?
C15 C16 H16 119.0 . . ?
C11 C16 H16 119.0 . . ?
C15 C17 H17A 109.5 . . ?
C15 C17 H17B 109.5 . . ?
H17A C17 H17B 109.5 . . ?
C15 C17 H17C 109.4 . . ?
H17A C17 H17C 109.5 . . ?
H17B C17 H17C 109.5 . . ?
N1 C20 C21 109.8(2) . . ?
N1 C20 H20A 109.7 . . ?
C21 C20 H20A 109.7 . . ?
N1 C20 H20B 109.7 . . ?
C21 C20 H20B 109.7 . . ?
H20A C20 H20B 108.2 . . ?
N22 C21 C26 121.4(2) . . ?
N22 C21 C20 115.1(2) . . ?
C26 C21 C20 123.5(2) . . ?
C21 N22 C23 119.3(2) . . ?
C21 N22 Cu1 113.41(17) . . ?
C23 N22 Cu1 124.89(18) . . ?
N22 C23 C24 121.9(3) . . ?
N22 C23 H23 119.0 . . ?
C24 C23 H23 119.0 . . ?
C23 C24 C25 118.9(3) . . ?
C23 C24 H24 120.6 . . ?
C25 C24 H24 120.6 . . ?
C26 C25 C24 119.1(3) . . ?
C26 C25 H25 120.5 . . ?
C24 C25 H25 120.5 . . ?
C25 C26 C21 119.4(3) . . ?
C25 C26 H26 120.3 . . ?
C21 C26 H26 120.3 . . ?
N1 C30 C31 109.1(2) . . ?
N1 C30 H30A 109.9 . . ?
C31 C30 H30A 109.9 . . ?
N1 C30 H30B 109.9 . . ?
C31 C30 H30B 109.9 . . ?
H30A C30 H30B 108.3 . . ?
N32 C31 C36 121.2(3) . . ?
N32 C31 C30 115.8(2) . . ?
C36 C31 C30 122.9(3) . . ?
C33 N32 C31 119.2(2) . . ?
C33 N32 Cu1 127.37(19) . . ?
C31 N32 Cu1 113.37(18) . . ?
N32 C33 C34 122.1(3) . . ?
N32 C33 H33 119.0 . . ?
C34 C33 H33 119.0 . . ?
C35 C34 C33 119.1(3) . . ?
C35 C34 H34 120.5 . . ?
C33 C34 H34 120.5 . . ?
C34 C35 C36 119.0(3) . . ?
C34 C35 H35 120.5 . . ?
C36 C35 H35 120.5 . . ?
C35 C36 C31 119.3(3) . . ?
C35 C36 H36 120.3 . . ?
C31 C36 H36 120.3 . . ?
N2 C50 C51 116.6(2) . . ?
N2 C50 H50A 108.1 . . ?
C51 C50 H50A 108.1 . . ?
N2 C50 H50B 108.1 . . ?
C51 C50 H50B 108.1 . . ?
H50A C50 H50B 107.3 . . ?
C50 C51 Se1 110.63(18) . . ?
C50 C51 H51A 109.5 . . ?
Se1 C51 H51A 109.5 . . ?
C50 C51 H51B 109.5 . . ?
Se1 C51 H51B 109.5 . . ?
H51A C51 H51B 108.1 . . ?
C52 Se1 C51 99.91(12) . . ?
C52 Se1 Cu2 111.14(8) . . ?
C51 Se1 Cu2 83.87(8) . . ?
C57 C52 C53 119.7(3) . . ?
C57 C52 Se1 117.1(2) . . ?
C53 C52 Se1 123.1(2) . . ?
C54 C53 C52 119.4(3) . . ?
C54 C53 H53 120.3 . . ?
C52 C53 H53 120.3 . . ?
C55 C54 C53 120.8(3) . . ?
C55 C54 H54 119.6 . . ?
C53 C54 H54 119.6 . . ?
C54 C55 C56 119.8(3) . . ?
C54 C55 H55 120.1 . . ?
C56 C55 H55 120.1 . . ?
C55 C56 C57 120.1(3) . . ?
C55 C56 H56 120.0 . . ?
C57 C56 H56 120.0 . . ?
C56 C57 C52 120.2(3) . . ?
C56 C57 H57 119.9 . . ?
C52 C57 H57 119.9 . . ?
N2 C40 C41 109.5(2) . . ?
N2 C40 H40A 109.8 . . ?
C41 C40 H40A 109.8 . . ?
N2 C40 H40B 109.8 . . ?
C41 C40 H40B 109.8 . . ?
H40A C40 H40B 108.2 . . ?
N42 C41 C46 121.8(3) . . ?
N42 C41 C40 113.8(2) . . ?
C46 C41 C40 124.3(3) . . ?
C43 N42 C41 119.1(2) . . ?
C43 N42 Cu2 126.75(19) . . ?
C41 N42 Cu2 114.06(18) . . ?
N42 C43 C44 122.2(3) . . ?
N42 C43 H43 118.9 . . ?
C44 C43 H43 118.9 . . ?
C43 C44 C45 118.4(3) . . ?
C43 C44 H44 120.8 . . ?
C45 C44 H44 120.8 . . ?
C46 C45 C44 119.5(3) . . ?
C46 C45 H45 120.2 . . ?
C44 C45 H45 120.2 . . ?
C45 C46 C41 119.0(3) . . ?
C45 C46 H46 120.5 . . ?
C41 C46 H46 120.5 . . ?
O4P' Cl1 O1P 113.3(4) . . ?
O2P Cl1 O1P 112.9(3) . . ?
O2P Cl1 O3P 112.7(4) . . ?
O1P Cl1 O3P 107.2(3) . . ?
O4P' Cl1 O3P' 110.4(5) . . ?
O1P Cl1 O3P' 110.7(3) . . ?
O4P' Cl1 O2P' 113.1(5) . . ?
O1P Cl1 O2P' 104.6(4) . . ?
O3P' Cl1 O2P' 104.4(4) . . ?
O2P Cl1 O4P 108.4(4) . . ?
O1P Cl1 O4P 108.2(3) . . ?
O3P Cl1 O4P 107.2(4) . . ?
O1S C1S H1S1 109.5 . . ?
O1S C1S H1S2 109.5 . . ?
H1S1 C1S H1S2 109.5 . . ?
O1S C1S H1S3 109.5 . . ?
H1S1 C1S H1S3 109.5 . . ?
H1S2 C1S H1S3 109.5 . . ?

loop_
_geom_bond_atom_site_label_1
_geom_bond_atom_site_label_2
_geom_bond_distance
_geom_bond_site_symmetry_2
_geom_bond_publ_flag
Cu1 Cu2 3.6979(5) . y
Cu1 O1 1.9492(18) . y
Cu1 N22 1.997(2) . y
Cu1 N32 2.003(2) . y
Cu1 N1 2.026(2) . y
Cu1 O10 2.2763(17) . y
Cu2 O10 1.9302(17) . y
Cu2 O2 1.9854(18) . y
Cu2 N42 2.006(2) . y
Cu2 N2 2.043(2) . y
Cu2 O4 2.724(2) . y
Cu2 Se1 2.8053(5) . y
O10 C12 1.347(3) . ?
S1 O3 1.452(2) . ?
S1 O4 1.464(2) . ?
S1 O2 1.500(2) . ?
S1 O1 1.5117(19) . ?
N1 C30 1.484(3) . ?
N1 C20 1.487(3) . ?
N1 C2 1.507(3) . ?
C2 C11 1.502(3) . ?
C2 H2A 0.9900 . ?
C2 H2B 0.9900 . ?
C3 N2 1.494(3) . ?
C3 C13 1.501(4) . ?
C3 H3A 0.9900 . ?
C3 H3B 0.9900 . ?
N2 C40 1.490(3) . ?
N2 C50 1.499(3) . ?
C11 C16 1.400(3) . ?
C11 C12 1.407(3) . ?
C12 C13 1.409(3) . ?
C13 C14 1.389(3) . ?
C14 C15 1.402(4) . ?
C14 H14 0.9500 . ?
C15 C16 1.393(4) . ?
C15 C17 1.505(4) . ?
C16 H16 0.9500 . ?
C17 H17A 0.9800 . ?
C17 H17B 0.9800 . ?
C17 H17C 0.9800 . ?
C20 C21 1.506(4) . ?
C20 H20A 0.9900 . ?
C20 H20B 0.9900 . ?
C21 N22 1.347(3) . ?
C21 C26 1.389(4) . ?
N22 C23 1.349(3) . ?
C23 C24 1.383(4) . ?
C23 H23 0.9500 . ?
C24 C25 1.390(4) . ?
C24 H24 0.9500 . ?
C25 C26 1.383(4) . ?
C25 H25 0.9500 . ?
C26 H26 0.9500 . ?
C30 C31 1.503(4) . ?
C30 H30A 0.9900 . ?
C30 H30B 0.9900 . ?
C31 N32 1.350(3) . ?
C31 C36 1.392(4) . ?
N32 C33 1.341(4) . ?
C33 C34 1.385(4) . ?
C33 H33 0.9500 . ?
C34 C35 1.383(5) . ?
C34 H34 0.9500 . ?
C35 C36 1.383(5) . ?
C35 H35 0.9500 . ?
C36 H36 0.9500 . ?
C50 C51 1.518(4) . ?
C50 H50A 0.9900 . ?
C50 H50B 0.9900 . ?
C51 Se1 1.969(3) . ?
C51 H51A 0.9900 . ?
C51 H51B 0.9900 . ?
Se1 C52 1.916(3) . ?
C52 C57 1.389(4) . ?
C52 C53 1.393(4) . ?
C53 C54 1.390(5) . ?
C53 H53 0.9500 . ?
C54 C55 1.378(5) . ?
C54 H54 0.9500 . ?
C55 C56 1.383(5) . ?
C55 H55 0.9500 . ?
C56 C57 1.388(5) . ?
C56 H56 0.9500 . ?
C57 H57 0.9500 . ?
C40 C41 1.502(4) . ?
C40 H40A 0.9900 . ?
C40 H40B 0.9900 . ?
C41 N42 1.348(3) . ?
C41 C46 1.389(4) . ?
N42 C43 1.345(4) . ?
C43 C44 1.386(4) . ?
C43 H43 0.9500 . ?
C44 C45 1.394(5) . ?
C44 H44 0.9500 . ?
C45 C46 1.379(5) . ?
C45 H45 0.9500 . ?
C46 H46 0.9500 . ?
Cl1 O4P' 1.368(7) . ?
Cl1 O2P 1.391(6) . ?
Cl1 O1P 1.429(3) . ?
Cl1 O3P 1.435(6) . ?
Cl1 O3P' 1.446(7) . ?
Cl1 O2P' 1.478(8) . ?
Cl1 O4P 1.489(6) . ?
O1W H1WA 0.8271 . ?
O2W O2W 1.63(5) 2_655 ?
C1S O1S 1.405(7) . ?
C1S H1S1 0.9800 . ?
C1S H1S2 0.9800 . ?
C1S H1S3 0.9800 . ?

loop_
_geom_hbond_atom_site_label_D
_geom_hbond_atom_site_label_H
_geom_hbond_atom_site_label_A
_geom_hbond_distance_DH
_geom_hbond_distance_HA
_geom_hbond_distance_DA
_geom_hbond_angle_DHA
_geom_hbond_site_symmetry_A
_geom_hbond_publ_flag
O1W H1WA O4 0.83 1.97 2.763(3) 162 . yes

loop_
_geom_torsion_atom_site_label_1
_geom_torsion_atom_site_label_2
_geom_torsion_atom_site_label_3
_geom_torsion_atom_site_label_4
_geom_torsion
_geom_torsion_site_symmetry_1
_geom_torsion_site_symmetry_2
_geom_torsion_site_symmetry_3
_geom_torsion_site_symmetry_4
_geom_torsion_publ_flag
O3 S1 O1 Cu1 151.80(14) . . . . ?
O4 S1 O1 Cu1 -84.54(16) . . . . ?
O2 S1 O1 Cu1 32.52(16) . . . . ?
O3 S1 O2 Cu2 144.18(11) . . . . ?
O4 S1 O2 Cu2 19.67(15) . . . . ?
O1 S1 O2 Cu2 -98.12(11) . . . . ?
O3 S1 O4 Cu2 -136.45(11) . . . . ?
O2 S1 O4 Cu2 -13.56(10) . . . . ?
O1 S1 O4 Cu2 102.97(9) . . . . ?
C30 N1 C2 C11 -175.7(2) . . . . ?
C20 N1 C2 C11 -51.1(3) . . . . ?
Cu1 N1 C2 C11 68.3(2) . . . . ?
C13 C3 N2 C40 178.8(2) . . . . ?
C13 C3 N2 C50 -62.2(3) . . . . ?
C13 C3 N2 Cu2 65.6(2) . . . . ?
N1 C2 C11 C16 108.8(3) . . . . ?
N1 C2 C11 C12 -70.4(3) . . . . ?
Cu2 O10 C12 C11 -144.41(19) . . . . ?
Cu1 O10 C12 C11 47.0(3) . . . . ?
Cu2 O10 C12 C13 36.3(3) . . . . ?
Cu1 O10 C12 C13 -132.3(2) . . . . ?
C16 C11 C12 O10 -179.2(2) . . . . ?
C2 C11 C12 O10 0.0(4) . . . . ?
C16 C11 C12 C13 0.1(4) . . . . ?
C2 C11 C12 C13 179.3(2) . . . . ?
O10 C12 C13 C14 178.9(2) . . . . ?
C11 C12 C13 C14 -0.4(4) . . . . ?
O10 C12 C13 C3 -0.8(4) . . . . ?
C11 C12 C13 C3 179.9(2) . . . . ?
N2 C3 C13 C14 124.0(3) . . . . ?
N2 C3 C13 C12 -56.4(3) . . . . ?
C12 C13 C14 C15 -0.3(4) . . . . ?
C3 C13 C14 C15 179.3(2) . . . . ?
C13 C14 C15 C16 1.4(4) . . . . ?
C13 C14 C15 C17 -177.7(3) . . . . ?
C14 C15 C16 C11 -1.8(4) . . . . ?
C17 C15 C16 C11 177.4(2) . . . . ?
C12 C11 C16 C15 1.0(4) . . . . ?
C2 C11 C16 C15 -178.2(2) . . . . ?
C30 N1 C20 C21 -148.3(2) . . . . ?
C2 N1 C20 C21 89.4(2) . . . . ?
Cu1 N1 C20 C21 -29.9(2) . . . . ?
N1 C20 C21 N22 33.2(3) . . . . ?
N1 C20 C21 C26 -148.2(2) . . . . ?
C26 C21 N22 C23 -1.2(4) . . . . ?
C20 C21 N22 C23 177.4(2) . . . . ?
C26 C21 N22 Cu1 162.1(2) . . . . ?
C20 C21 N22 Cu1 -19.3(3) . . . . ?
C21 N22 C23 C24 -0.1(4) . . . . ?
Cu1 N22 C23 C24 -161.4(2) . . . . ?
N22 C23 C24 C25 1.4(4) . . . . ?
C23 C24 C25 C26 -1.4(5) . . . . ?
C24 C25 C26 C21 0.2(5) . . . . ?
N22 C21 C26 C25 1.2(4) . . . . ?
C20 C21 C26 C25 -177.3(3) . . . . ?
C20 N1 C30 C31 155.8(2) . . . . ?
C2 N1 C30 C31 -80.2(2) . . . . ?
Cu1 N1 C30 C31 36.6(2) . . . . ?
N1 C30 C31 N32 -27.8(3) . . . . ?
N1 C30 C31 C36 155.2(3) . . . . ?
C36 C31 N32 C33 -0.4(4) . . . . ?
C30 C31 N32 C33 -177.4(2) . . . . ?
C36 C31 N32 Cu1 -178.8(2) . . . . ?
C30 C31 N32 Cu1 4.2(3) . . . . ?
C31 N32 C33 C34 -0.2(4) . . . . ?
Cu1 N32 C33 C34 178.0(2) . . . . ?
N32 C33 C34 C35 0.7(5) . . . . ?
C33 C34 C35 C36 -0.6(5) . . . . ?
C34 C35 C36 C31 0.0(5) . . . . ?
N32 C31 C36 C35 0.5(4) . . . . ?
C30 C31 C36 C35 177.3(3) . . . . ?
C40 N2 C50 C51 -155.4(2) . . . . ?
C3 N2 C50 C51 85.0(3) . . . . ?
Cu2 N2 C50 C51 -39.5(3) . . . . ?
N2 C50 C51 Se1 63.9(3) . . . . ?
C57 C52 C53 C54 -1.3(5) . . . . ?
Se1 C52 C53 C54 -177.4(3) . . . . ?
C52 C53 C54 C55 1.6(5) . . . . ?
C53 C54 C55 C56 -0.5(6) . . . . ?
C54 C55 C56 C57 -0.8(6) . . . . ?
C55 C56 C57 C52 1.0(5) . . . . ?
C53 C52 C57 C56 0.0(5) . . . . ?
Se1 C52 C57 C56 176.4(3) . . . . ?
C3 N2 C40 C41 -157.6(2) . . . . ?
C50 N2 C40 C41 80.2(3) . . . . ?
Cu2 N2 C40 C41 -42.0(2) . . . . ?
N2 C40 C41 N42 33.6(3) . . . . ?
N2 C40 C41 C46 -149.0(3) . . . . ?
C46 C41 N42 C43 -0.9(4) . . . . ?
C40 C41 N42 C43 176.6(2) . . . . ?
C46 C41 N42 Cu2 175.7(2) . . . . ?
C40 C41 N42 Cu2 -6.9(3) . . . . ?
C41 N42 C43 C44 0.6(4) . . . . ?
Cu2 N42 C43 C44 -175.4(2) . . . . ?
N42 C43 C44 C45 0.0(5) . . . . ?
C43 C44 C45 C46 -0.4(5) . . . . ?
C44 C45 C46 C41 0.2(5) . . . . ?
N42 C41 C46 C45 0.5(5) . . . . ?
C40 C41 C46 C45 -176.8(3) . . . . ?
